data_4511705
loop_
_publ_author_name
'Chen, Shui-Sheng'
'Liu, Qing'
'Zhao, Yue'
'Qiao, Rui'
'Sheng, Liang-Quan'
'Liu, Zhao-Di'
'Yang, Song'
'Song, Cong-Fu'

_publ_section_title
;
 New Metal--Organic Frameworks Constructed from the
 4-Imidazole-Carboxylate Ligand: Structural Diversities, Luminescence, and
 Gas Adsorption Properties
;
_journal_issue 8
_journal_name_full 'Crystal Growth &amp; Design'
_journal_page_first 3727
_journal_paper_doi 10.1021/cg401811c
_journal_volume 14
_journal_year 2014
_chemical_formula_sum 'C20 H17 Cu2 N4 O8.3'
_chemical_formula_weight 573.26
_chemical_name_systematic
; 
 ? 
;
_space_group_IT_number 14
_symmetry_cell_setting monoclinic
_symmetry_space_group_name_Hall '-P 2ybc'
_symmetry_space_group_name_H-M 'P 1 21/c 1'
_atom_sites_solution_hydrogens geom
_atom_sites_solution_primary direct
_atom_sites_solution_secondary difmap
_audit_creation_method SHELXL-97
_cell_angle_alpha 90.00
_cell_angle_beta 96.754(2)
_cell_angle_gamma 90.00
_cell_formula_units_Z 4
_cell_length_a 12.6539(11)
_cell_length_b 7.0526(6)
_cell_length_c 24.631(2)
_cell_measurement_reflns_used 5292
_cell_measurement_temperature 296(2)
_cell_measurement_theta_max 27.48
_cell_measurement_theta_min 3.24
_cell_volume 2182.9(3)
_computing_cell_refinement SMART
_computing_data_collection 'SMART (Bruker, 2000)'
_computing_data_reduction 'SAINT (Bruker, 2000)'
_computing_molecular_graphics SHELXTL
_computing_publication_material SHELXTL
_computing_structure_refinement SHELXTL
_computing_structure_solution 'SHELXTL (Bruker, 2000)'
_diffrn_ambient_temperature 296(2)
_diffrn_measured_fraction_theta_full 0.993
_diffrn_measured_fraction_theta_max 0.993
_diffrn_measurement_device_type 'Bruker Smart Apex CCD '
_diffrn_measurement_method 'phi and omega scans'
_diffrn_radiation_monochromator graphite
_diffrn_radiation_source 'fine-focus sealed tube'
_diffrn_radiation_type MoK\a
_diffrn_radiation_wavelength 0.71073
_diffrn_reflns_av_R_equivalents 0.0259
_diffrn_reflns_av_sigmaI/netI 0.0289
_diffrn_reflns_limit_h_max 14
_diffrn_reflns_limit_h_min -15
_diffrn_reflns_limit_k_max 7
_diffrn_reflns_limit_k_min -8
_diffrn_reflns_limit_l_max 29
_diffrn_reflns_limit_l_min -28
_diffrn_reflns_number 12301
_diffrn_reflns_theta_full 25.50
_diffrn_reflns_theta_max 25.50
_diffrn_reflns_theta_min 1.62
_exptl_absorpt_coefficient_mu 2.006
_exptl_absorpt_correction_T_max 0.7141
_exptl_absorpt_correction_T_min 0.6445
_exptl_absorpt_correction_type multi-scan
_exptl_absorpt_process_details 'SADABS; Bruker, 2000'
_exptl_crystal_colour green
_exptl_crystal_density_diffrn 1.744
_exptl_crystal_density_method 'not measured'
_exptl_crystal_description platelet
_exptl_crystal_F_000 1158
_exptl_crystal_size_max 0.24
_exptl_crystal_size_mid 0.20
_exptl_crystal_size_min 0.18
_refine_diff_density_max 0.580
_refine_diff_density_min -0.669
_refine_diff_density_rms 0.154
_refine_ls_extinction_method none
_refine_ls_goodness_of_fit_ref 1.033
_refine_ls_hydrogen_treatment constr
_refine_ls_matrix_type full
_refine_ls_number_parameters 325
_refine_ls_number_reflns 4036
_refine_ls_number_restraints 0
_refine_ls_restrained_S_all 1.033
_refine_ls_R_factor_all 0.0429
_refine_ls_R_factor_gt 0.0318
_refine_ls_shift/su_max 0.000
_refine_ls_shift/su_mean 0.000
_refine_ls_structure_factor_coef Fsqd
_refine_ls_weighting_details 'calc w=1/[\s^2^(Fo^2^)+(0.0967P)^2^+1.4353P] where P=(Fo^2^+2Fc^2^)/3'
_refine_ls_weighting_scheme calc
_refine_ls_wR_factor_gt 0.1108
_refine_ls_wR_factor_ref 0.1359
_reflns_number_gt 3416
_reflns_number_total 4036
_reflns_threshold_expression >2sigma(I)
_cod_data_source_file cg401811c_si_002.cif
_cod_data_source_block 964992
_cod_depositor_comments
;
The following automatic conversions were performed:

'_symmetry_cell_setting' value 'Monoclinic' changed to 'monoclinic'
according to
/usr/data/users/saulius/crontab/automatic-downloads/rss-feeds/ACS/lib/dictionaries/cif_core.dic
dictionary named 'cif_core.dic' version 2.4.2 from 2011-04-26.

Automatic conversion script
Id: cif_fix_values 2281 2013-09-26 08:29:07Z andrius 

 Adding full bibliography for 4511704--4511714.cif.
;
_cod_original_sg_symbol_H-M 'P 21/c '
_cod_original_formula_sum 'C20 H17 Cu2 N4 O8.30'
_cod_database_code 4511705

loop_
_symmetry_equiv_pos_as_xyz
'x, y, z'
'-x, y+1/2, -z+1/2'
'-x, -y, -z'
'x, -y-1/2, z-1/2'

loop_
_atom_site_label
_atom_site_type_symbol
_atom_site_fract_x
_atom_site_fract_y
_atom_site_fract_z
_atom_site_U_iso_or_equiv
_atom_site_adp_type
_atom_site_occupancy
_atom_site_symmetry_multiplicity
_atom_site_calc_flag
_atom_site_refinement_flags
_atom_site_disorder_assembly
_atom_site_disorder_group
Cu1 Cu 0.37102(3) 0.58087(5) 0.484984(15) 0.02085(16) Uani 1 1 d . . .
Cu2 Cu 0.12187(3) 0.60151(7) 0.273981(18) 0.03085(17) Uani 1 1 d . . .
C1 C 0.4805(3) 0.6093(5) 0.25124(13) 0.0222(7) Uani 1 1 d . . .
H1 H 0.5257 0.6628 0.2797 0.027 Uiso 1 1 calc R . .
C2 C 0.5137(3) 0.5945(4) 0.19980(14) 0.0233(7) Uani 1 1 d . . .
H2 H 0.5810 0.6377 0.1941 0.028 Uiso 1 1 calc R . .
C3 C 0.4474(3) 0.5156(5) 0.15656(13) 0.0235(7) Uani 1 1 d . . .
C4 C 0.3466(3) 0.4534(5) 0.16567(14) 0.0251(7) Uani 1 1 d . . .
H4 H 0.3010 0.4030 0.1369 0.030 Uiso 1 1 calc R . .
C5 C 0.3138(3) 0.4660(5) 0.21724(13) 0.0232(7) Uani 1 1 d . . .
H5 H 0.2468 0.4215 0.2229 0.028 Uiso 1 1 calc R . .
C6 C 0.3800(2) 0.5447(4) 0.26096(13) 0.0204(6) Uani 1 1 d . . .
C7 C 0.3472(3) 0.5591(4) 0.31615(13) 0.0210(7) Uani 1 1 d . . .
C8 C 0.4076(3) 0.5532(5) 0.36556(14) 0.0245(7) Uani 1 1 d . . .
H8 H 0.4811 0.5394 0.3712 0.029 Uiso 1 1 calc R . .
C9 C 0.2445(3) 0.5871(5) 0.37950(13) 0.0301(9) Uani 1 1 d . . .
H9 H 0.1840 0.6015 0.3972 0.036 Uiso 1 1 calc R . .
C10 C 0.4834(3) 0.4971(5) 0.10093(14) 0.0292(8) Uani 1 1 d . . .
C11 C -0.0866(3) 0.6260(5) 0.32894(14) 0.0271(7) Uani 1 1 d . . .
H11 H -0.0223 0.6889 0.3279 0.032 Uiso 1 1 calc R . .
C12 C -0.1258(3) 0.5999(5) 0.37822(14) 0.0279(8) Uani 1 1 d . . .
H12 H -0.0873 0.6444 0.4102 0.034 Uiso 1 1 calc R . .
C13 C -0.2230(2) 0.5073(5) 0.38086(13) 0.0231(7) Uani 1 1 d . . .
C14 C -0.2792(3) 0.4412(5) 0.33279(14) 0.0235(7) Uani 1 1 d . . .
H14 H -0.3441 0.3800 0.3338 0.028 Uiso 1 1 calc R . .
C15 C -0.2393(3) 0.4658(5) 0.28346(14) 0.0241(7) Uani 1 1 d . . .
H15 H -0.2775 0.4196 0.2517 0.029 Uiso 1 1 calc R . .
C16 C -0.1428(3) 0.5586(4) 0.28032(14) 0.0220(7) Uani 1 1 d . . .
C17 C -0.1038(3) 0.5881(5) 0.22748(14) 0.0239(7) Uani 1 1 d . . .
C18 C -0.1601(3) 0.5938(5) 0.17669(16) 0.0322(8) Uani 1 1 d . . .
H18 H -0.2332 0.5774 0.1683 0.039 Uiso 1 1 calc R . .
C19 C 0.0090(3) 0.6412(6) 0.16896(15) 0.0325(8) Uani 1 1 d . . .
H19 H 0.0717 0.6640 0.1539 0.039 Uiso 1 1 calc R . .
C20 C -0.2656(3) 0.4844(5) 0.43452(13) 0.0231(7) Uani 1 1 d . . .
N1 N 0.3418(2) 0.5708(4) 0.40580(11) 0.0253(6) Uani 1 1 d . . .
N2 N 0.2418(2) 0.5807(4) 0.32514(12) 0.0271(7) Uani 1 1 d . . .
N3 N 0.0028(2) 0.6170(4) 0.22136(12) 0.0276(6) Uani 1 1 d . . .
N4 N -0.0876(3) 0.6287(5) 0.14020(13) 0.0340(7) Uani 1 1 d . . .
H4A H -0.1018 0.6404 0.1054 0.041 Uiso 1 1 calc R . .
O1 O -0.35962(19) 0.4252(3) 0.43516(10) 0.0268(5) Uani 1 1 d . . .
O2 O -0.2067(2) 0.5199(4) 0.47820(10) 0.0343(6) Uani 1 1 d . . .
O3 O 0.4174(2) 0.4229(4) 0.06467(10) 0.0368(6) Uani 1 1 d . . .
O4 O 0.5747(2) 0.5538(4) 0.09365(11) 0.0375(6) Uani 1 1 d . . .
O5 O 0.32998(19) 0.8518(3) 0.48201(9) 0.0283(5) Uani 1 1 d . . .
H5A H 0.3549 0.9045 0.5103 0.042 Uiso 1 1 d R . .
H5B H 0.3513 0.9060 0.4520 0.042 Uiso 1 1 d R . .
O7 O 0.1097(3) 0.1709(5) 0.47091(11) 0.0532(8) Uani 1 1 d . . .
O8 O 0.9259(3) 0.2235(6) 0.5190(2) 0.0744(12) Uani 0.90 1 d P A 1
O8' O 0.902(2) 0.168(4) 0.4726(12) 0.037(6) Uani 0.10 1 d P B 2
O6 O 0.43926(18) 0.3247(3) 0.48868(9) 0.0275(5) Uani 1 1 d . . .
H6A H 0.4350 0.2634 0.5179 0.041 Uiso 1 1 d R . .
H6B H 0.4447 0.2696 0.4585 0.041 Uiso 1 1 d R . .
O9 O 0.4049(7) 0.0778(11) 0.4852(3) 0.0302(18) Uani 0.30 1 d P . .

loop_
_atom_site_aniso_label
_atom_site_aniso_U_11
_atom_site_aniso_U_22
_atom_site_aniso_U_33
_atom_site_aniso_U_23
_atom_site_aniso_U_13
_atom_site_aniso_U_12
Cu1 0.0254(3) 0.0255(3) 0.0122(2) 0.00055(14) 0.00492(16) 0.00031(14)
Cu2 0.0206(3) 0.0506(3) 0.0214(3) 0.00124(18) 0.00247(18) 0.00025(17)
C1 0.0217(16) 0.0270(17) 0.0176(17) -0.0024(12) 0.0009(12) -0.0026(12)
C2 0.0259(17) 0.0253(17) 0.0203(18) 0.0000(13) 0.0090(13) -0.0011(12)
C3 0.0338(17) 0.0221(16) 0.0152(16) 0.0021(13) 0.0061(13) 0.0058(13)
C4 0.0323(18) 0.0249(17) 0.0176(17) -0.0042(13) 0.0005(13) -0.0006(13)
C5 0.0244(16) 0.0248(17) 0.0203(17) -0.0019(13) 0.0029(12) -0.0016(13)
C6 0.0234(16) 0.0205(15) 0.0175(16) 0.0006(12) 0.0036(12) 0.0023(12)
C7 0.0235(16) 0.0242(16) 0.0156(16) -0.0006(12) 0.0038(12) -0.0010(12)
C8 0.0235(16) 0.0320(18) 0.0185(17) -0.0002(13) 0.0049(12) 0.0030(13)
C9 0.0271(19) 0.048(2) 0.0160(19) -0.0009(14) 0.0071(15) 0.0026(14)
C10 0.050(2) 0.0201(17) 0.0189(18) 0.0023(14) 0.0105(15) 0.0080(15)
C11 0.0197(16) 0.0373(19) 0.0245(18) -0.0027(14) 0.0040(13) -0.0059(13)
C12 0.0261(17) 0.039(2) 0.0182(18) -0.0034(14) 0.0017(13) -0.0027(14)
C13 0.0229(15) 0.0292(18) 0.0181(17) 0.0003(13) 0.0064(12) 0.0011(13)
C14 0.0211(16) 0.0268(17) 0.0230(18) 0.0008(13) 0.0039(13) -0.0020(12)
C15 0.0237(16) 0.0276(17) 0.0207(17) -0.0017(13) 0.0009(13) -0.0027(13)
C16 0.0223(16) 0.0247(16) 0.0194(17) 0.0006(13) 0.0042(12) 0.0034(12)
C17 0.0230(16) 0.0294(19) 0.0202(18) 0.0017(13) 0.0062(13) 0.0001(12)
C18 0.0261(18) 0.046(2) 0.025(2) 0.0031(15) 0.0042(14) -0.0025(15)
C19 0.0297(18) 0.044(2) 0.0249(19) 0.0068(16) 0.0092(14) -0.0050(16)
C20 0.0292(17) 0.0235(17) 0.0174(16) 0.0008(13) 0.0061(13) 0.0016(13)
N1 0.0299(15) 0.0322(16) 0.0141(14) 0.0004(11) 0.0047(11) 0.0031(11)
N2 0.0208(14) 0.0433(18) 0.0179(15) 0.0003(12) 0.0054(11) 0.0013(11)
N3 0.0229(14) 0.0405(17) 0.0202(15) 0.0039(12) 0.0054(11) -0.0021(12)
N4 0.0354(17) 0.0507(19) 0.0162(15) 0.0067(13) 0.0043(12) -0.0009(14)
O1 0.0279(13) 0.0353(14) 0.0186(12) -0.0008(9) 0.0087(10) -0.0025(9)
O2 0.0357(14) 0.0490(16) 0.0178(13) -0.0011(11) 0.0015(10) -0.0084(12)
O3 0.0572(18) 0.0389(15) 0.0144(13) -0.0068(10) 0.0043(12) 0.0052(12)
O4 0.0487(17) 0.0440(16) 0.0233(14) 0.0002(11) 0.0188(12) -0.0022(12)
O5 0.0370(14) 0.0288(12) 0.0196(12) -0.0004(10) 0.0055(10) -0.0002(10)
O7 0.068(2) 0.061(2) 0.0304(16) -0.0096(14) 0.0055(14) -0.0176(16)
O8 0.050(2) 0.073(3) 0.100(4) 0.010(3) 0.008(2) 0.006(2)
O8' 0.043(15) 0.033(14) 0.038(16) 0.006(12) 0.018(12) 0.015(11)
O6 0.0393(14) 0.0263(13) 0.0180(12) 0.0009(9) 0.0079(10) 0.0022(10)
O9 0.040(5) 0.034(5) 0.019(4) 0.002(3) 0.014(3) -0.001(3)

loop_
_atom_type_symbol
_atom_type_description
_atom_type_scat_dispersion_real
_atom_type_scat_dispersion_imag
_atom_type_scat_source
C C 0.0033 0.0016 'International Tables Vol C Tables 4.2.6.8 and 6.1.1.4'
H H 0.0000 0.0000 'International Tables Vol C Tables 4.2.6.8 and 6.1.1.4'
N N 0.0061 0.0033 'International Tables Vol C Tables 4.2.6.8 and 6.1.1.4'
O O 0.0106 0.0060 'International Tables Vol C Tables 4.2.6.8 and 6.1.1.4'
Cu Cu 0.3201 1.2651 'International Tables Vol C Tables 4.2.6.8 and 6.1.1.4'

loop_
_geom_angle_atom_site_label_1
_geom_angle_atom_site_label_2
_geom_angle_atom_site_label_3
_geom_angle
_geom_angle_site_symmetry_1
_geom_angle_site_symmetry_3
N1 Cu1 O5 88.86(11) . .
N1 Cu1 O1 164.63(11) . 3_566
O5 Cu1 O1 90.46(9) . 3_566
N1 Cu1 O6 92.44(10) . .
O5 Cu1 O6 169.69(10) . .
O1 Cu1 O6 90.96(9) 3_566 .
N2 Cu2 N3 178.39(13) . .
C2 C1 C6 120.8(3) . .
C2 C1 H1 119.6 . .
C6 C1 H1 119.6 . .
C1 C2 C3 120.6(3) . .
C1 C2 H2 119.7 . .
C3 C2 H2 119.7 . .
C4 C3 C2 119.0(3) . .
C4 C3 C10 120.2(3) . .
C2 C3 C10 120.9(3) . .
C5 C4 C3 120.5(3) . .
C5 C4 H4 119.8 . .
C3 C4 H4 119.8 . .
C4 C5 C6 120.9(3) . .
C4 C5 H5 119.5 . .
C6 C5 H5 119.5 . .
C1 C6 C5 118.2(3) . .
C1 C6 C7 119.8(3) . .
C5 C6 C7 122.0(3) . .
C8 C7 N2 108.1(3) . .
C8 C7 C6 129.4(3) . .
N2 C7 C6 122.5(3) . .
C7 C8 N1 108.6(3) . .
C7 C8 H8 125.7 . .
N1 C8 H8 125.7 . .
N1 C9 N2 113.5(3) . .
N1 C9 H9 123.2 . .
N2 C9 H9 123.2 . .
O4 C10 O3 125.1(3) . .
O4 C10 C3 119.1(3) . .
O3 C10 C3 115.8(3) . .
C12 C11 C16 120.6(3) . .
C12 C11 H11 119.7 . .
C16 C11 H11 119.7 . .
C11 C12 C13 120.8(3) . .
C11 C12 H12 119.6 . .
C13 C12 H12 119.6 . .
C14 C13 C12 118.8(3) . .
C14 C13 C20 121.1(3) . .
C12 C13 C20 120.1(3) . .
C15 C14 C13 120.3(3) . .
C15 C14 H14 119.9 . .
C13 C14 H14 119.9 . .
C14 C15 C16 121.4(3) . .
C14 C15 H15 119.3 . .
C16 C15 H15 119.3 . .
C15 C16 C11 118.1(3) . .
C15 C16 C17 120.4(3) . .
C11 C16 C17 121.5(3) . .
C18 C17 N3 107.8(3) . .
C18 C17 C16 128.7(3) . .
N3 C17 C16 123.5(3) . .
C17 C18 N4 106.6(3) . .
C17 C18 H18 126.7 . .
N4 C18 H18 126.7 . .
N3 C19 N4 110.8(3) . .
N3 C19 H19 124.6 . .
N4 C19 H19 124.6 . .
O2 C20 O1 121.2(3) . .
O2 C20 C13 119.7(3) . .
O1 C20 C13 119.0(3) . .
C9 N1 C8 105.2(3) . .
C9 N1 Cu1 122.9(2) . .
C8 N1 Cu1 131.9(2) . .
C9 N2 C7 104.6(3) . .
C9 N2 Cu2 126.8(2) . .
C7 N2 Cu2 128.6(2) . .
C19 N3 C17 107.2(3) . .
C19 N3 Cu2 123.5(3) . .
C17 N3 Cu2 129.0(2) . .
C19 N4 C18 107.6(3) . .
C19 N4 H4A 126.2 . .
C18 N4 H4A 126.2 . .
C20 O1 Cu1 101.4(2) . 3_566
Cu1 O5 H5A 109.5 . .
Cu1 O5 H5B 109.7 . .
H5A O5 H5B 112.5 . .
Cu1 O6 H6A 115.4 . .
Cu1 O6 H6B 117.0 . .
H6A O6 H6B 122.0 . .

loop_
_geom_bond_atom_site_label_1
_geom_bond_atom_site_label_2
_geom_bond_distance
_geom_bond_site_symmetry_2
Cu1 N1 1.943(3) .
Cu1 O5 1.979(2) .
Cu1 O1 1.989(2) 3_566
Cu1 O6 2.000(2) .
Cu2 N2 1.861(3) .
Cu2 N3 1.872(3) .
C1 C2 1.385(5) .
C1 C6 1.398(5) .
C1 H1 0.9300 .
C2 C3 1.392(5) .
C2 H2 0.9300 .
C3 C4 1.391(5) .
C3 C10 1.500(4) .
C4 C5 1.385(5) .
C4 H4 0.9300 .
C5 C6 1.399(4) .
C5 H5 0.9300 .
C6 C7 1.471(4) .
C7 C8 1.359(5) .
C7 N2 1.386(4) .
C8 N1 1.372(4) .
C8 H8 0.9300 .
C9 N1 1.328(4) .
C9 N2 1.336(4) .
C9 H9 0.9300 .
C10 O4 1.255(5) .
C10 O3 1.262(5) .
C11 C12 1.376(5) .
C11 C16 1.402(5) .
C11 H11 0.9300 .
C12 C13 1.401(5) .
C12 H12 0.9300 .
C13 C14 1.388(5) .
C13 C20 1.493(4) .
C14 C15 1.380(5) .
C14 H14 0.9300 .
C15 C16 1.395(5) .
C15 H15 0.9300 .
C16 C17 1.461(5) .
C17 C18 1.366(5) .
C17 N3 1.389(4) .
C18 N4 1.380(5) .
C18 H18 0.9300 .
C19 N3 1.313(5) .
C19 N4 1.341(5) .
C19 H19 0.9300 .
C20 O2 1.260(4) .
C20 O1 1.263(4) .
N4 H4A 0.8600 .
O1 Cu1 1.989(2) 3_566
O5 H5A 0.8200 .
O5 H5B 0.9004 .
O6 H6A 0.8471 .
O6 H6B 0.8478 .

loop_
_geom_torsion_atom_site_label_1
_geom_torsion_atom_site_label_2
_geom_torsion_atom_site_label_3
_geom_torsion_atom_site_label_4
_geom_torsion
_geom_torsion_site_symmetry_1
_geom_torsion_site_symmetry_4
C6 C1 C2 C3 0.3(5) . .
C1 C2 C3 C4 0.6(5) . .
C1 C2 C3 C10 -179.2(3) . .
C2 C3 C4 C5 -1.4(5) . .
C10 C3 C4 C5 178.5(3) . .
C3 C4 C5 C6 1.3(5) . .
C2 C1 C6 C5 -0.4(5) . .
C2 C1 C6 C7 179.0(3) . .
C4 C5 C6 C1 -0.4(5) . .
C4 C5 C6 C7 -179.8(3) . .
C1 C6 C7 C8 -30.2(5) . .
C5 C6 C7 C8 149.2(4) . .
C1 C6 C7 N2 150.5(3) . .
C5 C6 C7 N2 -30.2(5) . .
N2 C7 C8 N1 0.0(4) . .
C6 C7 C8 N1 -179.5(3) . .
C4 C3 C10 O4 -179.8(3) . .
C2 C3 C10 O4 0.0(5) . .
C4 C3 C10 O3 -0.2(5) . .
C2 C3 C10 O3 179.7(3) . .
C16 C11 C12 C13 -0.6(5) . .
C11 C12 C13 C14 0.3(5) . .
C11 C12 C13 C20 -178.5(3) . .
C12 C13 C14 C15 0.4(5) . .
C20 C13 C14 C15 179.1(3) . .
C13 C14 C15 C16 -0.7(5) . .
C14 C15 C16 C11 0.3(5) . .
C14 C15 C16 C17 -178.1(3) . .
C12 C11 C16 C15 0.3(5) . .
C12 C11 C16 C17 178.7(3) . .
C15 C16 C17 C18 23.3(5) . .
C11 C16 C17 C18 -155.1(4) . .
C15 C16 C17 N3 -157.0(3) . .
C11 C16 C17 N3 24.6(5) . .
N3 C17 C18 N4 -0.8(4) . .
C16 C17 C18 N4 178.9(3) . .
C14 C13 C20 O2 169.6(3) . .
C12 C13 C20 O2 -11.6(5) . .
C14 C13 C20 O1 -8.7(5) . .
C12 C13 C20 O1 170.0(3) . .
N2 C9 N1 C8 0.2(4) . .
N2 C9 N1 Cu1 178.5(2) . .
C7 C8 N1 C9 -0.1(4) . .
C7 C8 N1 Cu1 -178.2(2) . .
O5 Cu1 N1 C9 -67.9(3) . .
O1 Cu1 N1 C9 19.7(6) 3_566 .
O6 Cu1 N1 C9 122.3(3) . .
O5 Cu1 N1 C8 109.9(3) . .
O1 Cu1 N1 C8 -162.5(3) 3_566 .
O6 Cu1 N1 C8 -59.9(3) . .
N1 C9 N2 C7 -0.2(4) . .
N1 C9 N2 Cu2 -179.2(2) . .
C8 C7 N2 C9 0.2(4) . .
C6 C7 N2 C9 179.7(3) . .
C8 C7 N2 Cu2 179.1(2) . .
C6 C7 N2 Cu2 -1.4(5) . .
N4 C19 N3 C17 -0.4(4) . .
N4 C19 N3 Cu2 174.0(3) . .
C18 C17 N3 C19 0.7(4) . .
C16 C17 N3 C19 -179.0(3) . .
C18 C17 N3 Cu2 -173.2(3) . .
C16 C17 N3 Cu2 7.0(5) . .
N3 C19 N4 C18 -0.1(4) . .
C17 C18 N4 C19 0.6(4) . .
O2 C20 O1 Cu1 0.8(4) . 3_566
C13 C20 O1 Cu1 179.1(2) . 3_566
